data_7237192
loop_
_publ_author_name
'Dalinger, Igor L.'
'Serushkina, Olga V.'
'Muravyev, Nikita V.'
'Meerov, Dmitry B.'
'Miroshnichenko, Evgeniy A.'
'Kon'kova, Tatyana S.'
'Suponitsky, Kyrill Yu.'
'Vener, Mikhail V.'
'Sheremetev, Aleksei B.'

_publ_section_title
;
 Azasydnone -- novel &#x201C;green&#x201D; building block for designing
 high energetic compounds
;
_journal_issue 38
_journal_name_full 'Journal of Materials Chemistry A'
_journal_page_first 18669
_journal_paper_doi 10.1039/C8TA06895J
_journal_volume 6
_journal_year 2018
_chemical_formula_moiety 'C7 H5 N5 O2'
_chemical_formula_sum 'C7 H5 N5 O2'
_chemical_formula_weight 191.16
_space_group_crystal_system monoclinic
_space_group_IT_number 14
_space_group_name_Hall '-P 2yn'
_space_group_name_H-M_alt 'P 1 21/n 1'
_atom_sites_solution_hydrogens geom
_atom_sites_solution_primary direct
_atom_sites_solution_secondary difmap
_audit_creation_method SHELXL-2014/6
_audit_update_record
;
2018-07-05 deposited with the CCDC.
2018-09-06 downloaded from the CCDC.
;
_cell_angle_alpha 90
_cell_angle_beta 106.2590(10)
_cell_angle_gamma 90
_cell_formula_units_Z 12
_cell_length_a 11.1512(5)
_cell_length_b 17.2780(7)
_cell_length_c 12.9735(5)
_cell_measurement_reflns_used 9893
_cell_measurement_temperature 100(2)
_cell_measurement_theta_max 28.48
_cell_measurement_theta_min 2.24
_cell_volume 2399.64(17)
_computing_cell_refinement 'SAINT (Bruker, 2009)'
_computing_data_collection 'APEX (Bruker, 2009)'
_computing_data_reduction 'SAINT (Bruker, 2009)'
_computing_molecular_graphics 'SHELXL-2014/6 (Sheldrick, 2014)'
_computing_publication_material 'SHELXL-2014/6 (Sheldrick, 2014) and PLATON (Spek, 2009)'
_computing_structure_refinement 'SHELXL-2014/6 (Sheldrick, 2014)'
_computing_structure_solution 'SHELXL-2014/6 (Sheldrick, 2014)'
_diffrn_ambient_temperature 100(2)
_diffrn_measured_fraction_theta_full 1.000
_diffrn_measured_fraction_theta_max 0.997
_diffrn_measurement_device_type 'Bruker APEX-II CCD'
_diffrn_measurement_method '\f and \w scans'
_diffrn_radiation_type MoK\a
_diffrn_radiation_wavelength 0.71073
_diffrn_reflns_av_R_equivalents 0.0419
_diffrn_reflns_av_unetI/netI 0.0243
_diffrn_reflns_Laue_measured_fraction_full 1.000
_diffrn_reflns_Laue_measured_fraction_max 0.997
_diffrn_reflns_limit_h_max 15
_diffrn_reflns_limit_h_min -15
_diffrn_reflns_limit_k_max 23
_diffrn_reflns_limit_k_min -23
_diffrn_reflns_limit_l_max 17
_diffrn_reflns_limit_l_min -17
_diffrn_reflns_number 47363
_diffrn_reflns_point_group_measured_fraction_full 1.000
_diffrn_reflns_point_group_measured_fraction_max 0.997
_diffrn_reflns_theta_full 25.242
_diffrn_reflns_theta_max 28.963
_diffrn_reflns_theta_min 2.016
_diffrn_source 'sealed tube'
_exptl_absorpt_coefficient_mu 0.123
_exptl_absorpt_correction_type none
_exptl_crystal_colour 'pale yellow'
_exptl_crystal_density_diffrn 1.587
_exptl_crystal_description needle
_exptl_crystal_F_000 1176
_exptl_crystal_size_max 0.22
_exptl_crystal_size_mid 0.08
_exptl_crystal_size_min 0.04
_refine_diff_density_max 0.302
_refine_diff_density_min -0.241
_refine_diff_density_rms 0.046
_refine_ls_extinction_method none
_refine_ls_goodness_of_fit_ref 1.158
_refine_ls_hydrogen_treatment constr
_refine_ls_matrix_type full
_refine_ls_number_parameters 506
_refine_ls_number_reflns 6343
_refine_ls_number_restraints 0
_refine_ls_restrained_S_all 1.158
_refine_ls_R_factor_all 0.0716
_refine_ls_R_factor_gt 0.0528
_refine_ls_shift/su_max 0.000
_refine_ls_shift/su_mean 0.000
_refine_ls_structure_factor_coef Fsqd
_refine_ls_weighting_details 'w=1/[\s^2^(Fo^2^)+(0.0193P)^2^+2.0805P] where P=(Fo^2^+2Fc^2^)/3'
_refine_ls_weighting_scheme calc
_refine_ls_wR_factor_gt 0.1108
_refine_ls_wR_factor_ref 0.1187
_reflns_Friedel_coverage 0.000
_reflns_number_gt 5010
_reflns_number_total 6343
_reflns_threshold_expression 'I > 2\s(I)'
_cod_data_source_file c8ta06895j3.cif
_cod_data_source_block d05
_cod_original_sg_symbol_H-M 'P 21/n'
_cod_database_code 7237192
_shelx_space_group_comment
;
The symmetry employed for this shelxl refinement is uniquely defined
by the following loop, which should always be used as a source of
symmetry information in preference to the above space-group names.
They are only intended as comments.
;
_shelxl_version_number 2014/6

loop_
_space_group_symop_operation_xyz
'x, y, z'
'-x+1/2, y+1/2, -z+1/2'
'-x, -y, -z'
'x-1/2, -y-1/2, z-1/2'

loop_
_atom_site_label
_atom_site_type_symbol
_atom_site_fract_x
_atom_site_fract_y
_atom_site_fract_z
_atom_site_U_iso_or_equiv
_atom_site_adp_type
_atom_site_occupancy
_atom_site_site_symmetry_order
_atom_site_calc_flag
_atom_site_refinement_flags_posn
_atom_site_refinement_flags_adp
_atom_site_refinement_flags_occupancy
_atom_site_disorder_assembly
_atom_site_disorder_group
O1 O 0.37542(14) -0.10149(8) 0.50650(12) 0.0382(3) Uani 1 1 d . . . . .
O2 O 0.22556(14) -0.11980(8) 0.36060(12) 0.0386(4) Uani 1 1 d . . . . .
N1 N 0.02574(14) 0.13481(8) 0.25835(12) 0.0238(3) Uani 1 1 d . . . . .
N2 N -0.04158(14) 0.08599(9) 0.18185(12) 0.0274(3) Uani 1 1 d . . . . .
N3 N -0.12566(15) 0.12727(10) 0.11804(13) 0.0312(4) Uani 1 1 d . . . . .
N4 N -0.11847(16) 0.20297(9) 0.14929(14) 0.0337(4) Uani 1 1 d . . . . .
N5 N 0.28962(15) -0.07798(9) 0.43197(13) 0.0281(3) Uani 1 1 d . . . . .
C1 C 0.13188(16) 0.10823(10) 0.34102(14) 0.0220(3) Uani 1 1 d . . . . .
C2 C 0.15759(16) 0.02976(10) 0.34652(14) 0.0223(3) Uani 1 1 d . . . . .
H2 H 0.1065 -0.0058 0.2976 0.027 Uiso 1 1 calc R U . . .
C3 C 0.26064(16) 0.00556(10) 0.42610(14) 0.0226(3) Uani 1 1 d . . . . .
C4 C 0.33848(17) 0.05470(11) 0.49865(15) 0.0261(4) Uani 1 1 d . . . . .
H4 H 0.4084 0.0354 0.5526 0.031 Uiso 1 1 calc R U . . .
C5 C 0.31127(18) 0.13319(11) 0.49027(15) 0.0286(4) Uani 1 1 d . . . . .
H5 H 0.3634 0.1685 0.5388 0.034 Uiso 1 1 calc R U . . .
C6 C 0.20771(17) 0.16067(10) 0.41097(15) 0.0264(4) Uani 1 1 d . . . . .
H6 H 0.1894 0.2145 0.4050 0.032 Uiso 1 1 calc R U . . .
C7 C -0.02388(19) 0.20564(11) 0.23611(16) 0.0323(4) Uani 1 1 d . . . . .
H7 H 0.0051 0.2509 0.2771 0.039 Uiso 1 1 calc R U . . .
O1' O -0.03454(14) 0.08572(8) -0.11493(12) 0.0377(3) Uani 1 1 d . . . . .
O2' O -0.02638(15) 0.20996(8) -0.09816(14) 0.0481(4) Uani 1 1 d . . . . .
C1' C 0.28191(16) 0.05839(10) 0.13331(14) 0.0227(3) Uani 1 1 d . . . . .
C2' C 0.17561(16) 0.06434(10) 0.04696(14) 0.0230(3) Uani 1 1 d . . . . .
H2' H 0.1383 0.0200 0.0076 0.028 Uiso 1 1 calc R U . . .
C3' C 0.12619(16) 0.13758(10) 0.02062(14) 0.0237(4) Uani 1 1 d . . . . .
C4' C 0.17758(18) 0.20379(10) 0.07629(15) 0.0276(4) Uani 1 1 d . . . . .
H4' H 0.1421 0.2533 0.0556 0.033 Uiso 1 1 calc R U . . .
C5' C 0.28268(18) 0.19510(11) 0.16332(15) 0.0285(4) Uani 1 1 d . . . . .
H5' H 0.3188 0.2394 0.2036 0.034 Uiso 1 1 calc R U . . .
C6' C 0.33553(17) 0.12320(10) 0.19230(15) 0.0260(4) Uani 1 1 d . . . . .
H6' H 0.4076 0.1180 0.2518 0.031 Uiso 1 1 calc R U . . .
C7' C 0.31785(18) -0.08409(11) 0.11027(15) 0.0291(4) Uani 1 1 d . . . . .
H7' H 0.2616 -0.0926 0.0412 0.035 Uiso 1 1 calc R U . . .
N1' N 0.33655(13) -0.01585(9) 0.16269(12) 0.0235(3) Uani 1 1 d . . . . .
N2' N 0.42433(15) -0.02742(10) 0.25831(13) 0.0298(3) Uani 1 1 d . . . . .
N3' N 0.45456(16) -0.09988(10) 0.26145(13) 0.0339(4) Uani 1 1 d . . . . .
N4' N 0.38933(16) -0.13676(10) 0.16943(13) 0.0347(4) Uani 1 1 d . . . . .
N5' N 0.01382(15) 0.14522(9) -0.07111(13) 0.0291(3) Uani 1 1 d . . . . .
O1A O 0.4171(9) -0.0907(5) 0.8862(7) 0.0326(15) Uani 0.504(3) 1 d . . P A 1
O2A O 0.3099(5) -0.1089(3) 0.7270(4) 0.0511(10) Uani 0.504(3) 1 d . . P A 1
N1A N 0.0817(11) 0.1398(6) 0.6260(10) 0.036(3) Uani 0.504(3) 1 d . . P A 1
N2A N 0.0078(4) 0.0869(2) 0.5502(4) 0.0381(9) Uani 0.504(3) 1 d . . P A 1
N3A N -0.0469(19) 0.2060(12) 0.4978(18) 0.038(2) Uani 0.504(3) 1 d . . P A 1
N4A N -0.0675(6) 0.1285(3) 0.4776(6) 0.0445(13) Uani 0.504(3) 1 d . . P A 1
N5A N 0.3499(4) -0.0698(3) 0.8055(3) 0.0386(9) Uani 0.504(3) 1 d . . P A 1
C1A C 0.1779(4) 0.1121(3) 0.7099(4) 0.0353(10) Uani 0.504(3) 1 d . . P A 1
C2A C 0.2134(4) 0.0360(3) 0.7128(4) 0.0314(10) Uani 0.504(3) 1 d . . P A 1
H2A H 0.1753 0.0030 0.6542 0.038 Uiso 0.504(3) 1 calc R U P A 1
C3A C 0.293(2) 0.0099(13) 0.7896(14) 0.037(3) Uani 0.504(3) 1 d . . P A 1
C4A C 0.3665(4) 0.0600(3) 0.8841(3) 0.0384(11) Uani 0.504(3) 1 d . . P A 1
H4A H 0.4315 0.0400 0.9419 0.046 Uiso 0.504(3) 1 calc R U P A 1
C5A C 0.3298(5) 0.1363(3) 0.8780(4) 0.0435(12) Uani 0.504(3) 1 d . . P A 1
H5A H 0.3698 0.1711 0.9338 0.052 Uiso 0.504(3) 1 calc R U P A 1
C6A C 0.2353(7) 0.1632(4) 0.7916(6) 0.0376(14) Uani 0.504(3) 1 d . . P A 1
H6A H 0.2100 0.2159 0.7882 0.045 Uiso 0.504(3) 1 calc R U P A 1
C7A C 0.0456(5) 0.2104(3) 0.5841(4) 0.0472(12) Uani 0.504(3) 1 d . . P A 1
H7A H 0.0834 0.2575 0.6143 0.057 Uiso 0.504(3) 1 calc R U P A 1
O1B O -0.0614(4) 0.0901(3) 0.4856(4) 0.0378(9) Uani 0.496(3) 1 d . . P A 2
O2B O -0.0592(18) 0.2160(11) 0.4970(18) 0.061(5) Uani 0.496(3) 1 d . . P A 2
N1B N 0.3028(17) -0.0006(12) 0.7945(14) 0.043(3) Uani 0.496(3) 1 d . . P A 2
N2B N 0.3704(4) -0.0151(3) 0.8863(3) 0.0414(10) Uani 0.496(3) 1 d . . P A 2
N3B N 0.4212(17) -0.0849(11) 0.8922(15) 0.088(5) Uani 0.496(3) 1 d . . P A 2
N4B N 0.3648(4) -0.1210(3) 0.7894(5) 0.0442(11) Uani 0.496(3) 1 d . . P A 2
N5B N -0.0206(4) 0.1506(3) 0.5335(3) 0.0338(9) Uani 0.496(3) 1 d . . P A 2
C1B C 0.2314(4) 0.0695(3) 0.7570(4) 0.0291(9) Uani 0.496(3) 1 d . . P A 2
C2B C 0.1323(4) 0.0724(2) 0.6632(3) 0.0282(9) Uani 0.496(3) 1 d . . P A 2
H2B H 0.1025 0.0267 0.6235 0.034 Uiso 0.496(3) 1 calc R U P A 2
C3B C 0.0785(13) 0.1442(8) 0.6296(12) 0.040(4) Uani 0.496(3) 1 d . . P A 2
C4B C 0.1155(4) 0.2112(2) 0.6945(3) 0.0331(10) Uani 0.496(3) 1 d . . P A 2
H4B H 0.0751 0.2594 0.6738 0.040 Uiso 0.496(3) 1 calc R U P A 2
C5B C 0.2119(5) 0.2045(3) 0.7886(4) 0.0361(11) Uani 0.496(3) 1 d . . P A 2
H5B H 0.2376 0.2489 0.8325 0.043 Uiso 0.496(3) 1 calc R U P A 2
C6B C 0.2712(6) 0.1349(4) 0.8196(5) 0.0354(13) Uani 0.496(3) 1 d . . P A 2
H6B H 0.3386 0.1316 0.8832 0.043 Uiso 0.496(3) 1 calc R U P A 2
C7B C 0.2908(5) -0.0674(4) 0.7285(4) 0.0355(11) Uani 0.496(3) 1 d . . P A 2
H7B H 0.2409 -0.0729 0.6564 0.043 Uiso 0.496(3) 1 calc R U P A 2

loop_
_atom_site_aniso_label
_atom_site_aniso_U_11
_atom_site_aniso_U_22
_atom_site_aniso_U_33
_atom_site_aniso_U_23
_atom_site_aniso_U_13
_atom_site_aniso_U_12
O1 0.0407(8) 0.0293(7) 0.0381(8) 0.0064(6) 0.0002(7) 0.0067(6)
O2 0.0446(9) 0.0226(7) 0.0435(9) -0.0070(6) 0.0042(7) -0.0001(6)
N1 0.0266(8) 0.0209(7) 0.0229(7) 0.0002(6) 0.0051(6) -0.0019(6)
N2 0.0271(8) 0.0250(7) 0.0267(8) -0.0049(6) 0.0019(6) -0.0026(6)
N3 0.0311(8) 0.0311(8) 0.0283(8) -0.0027(7) 0.0032(7) -0.0005(7)
N4 0.0369(9) 0.0262(8) 0.0325(9) 0.0026(7) 0.0009(7) -0.0008(7)
N5 0.0309(8) 0.0216(7) 0.0321(9) -0.0008(6) 0.0093(7) -0.0001(6)
C1 0.0220(8) 0.0237(8) 0.0201(8) 0.0020(6) 0.0056(7) -0.0010(6)
C2 0.0233(8) 0.0225(8) 0.0209(8) -0.0024(6) 0.0057(7) -0.0039(7)
C3 0.0254(8) 0.0189(8) 0.0245(9) 0.0002(6) 0.0084(7) 0.0001(6)
C4 0.0248(9) 0.0277(9) 0.0235(9) 0.0003(7) 0.0032(7) 0.0003(7)
C5 0.0297(9) 0.0256(9) 0.0274(9) -0.0064(7) 0.0030(8) -0.0070(7)
C6 0.0325(10) 0.0196(8) 0.0269(9) -0.0009(7) 0.0081(8) -0.0030(7)
C7 0.0372(11) 0.0214(9) 0.0331(10) 0.0004(7) 0.0012(8) -0.0007(8)
O1' 0.0365(8) 0.0291(7) 0.0381(8) -0.0038(6) -0.0051(6) 0.0004(6)
O2' 0.0469(9) 0.0271(7) 0.0560(10) 0.0080(7) -0.0089(8) 0.0070(7)
C1' 0.0239(8) 0.0212(8) 0.0243(9) 0.0008(7) 0.0091(7) -0.0004(7)
C2' 0.0235(8) 0.0210(8) 0.0246(9) -0.0013(7) 0.0066(7) -0.0024(7)
C3' 0.0223(8) 0.0232(8) 0.0251(9) 0.0028(7) 0.0057(7) -0.0009(7)
C4' 0.0311(10) 0.0199(8) 0.0328(10) 0.0009(7) 0.0106(8) -0.0026(7)
C5' 0.0304(10) 0.0231(9) 0.0314(10) -0.0045(7) 0.0080(8) -0.0073(7)
C6' 0.0252(9) 0.0266(9) 0.0253(9) -0.0016(7) 0.0057(7) -0.0040(7)
C7' 0.0310(10) 0.0269(9) 0.0263(9) -0.0035(7) 0.0028(8) 0.0038(7)
N1' 0.0220(7) 0.0264(7) 0.0203(7) 0.0004(6) 0.0031(6) 0.0013(6)
N2' 0.0277(8) 0.0331(8) 0.0247(8) 0.0006(6) 0.0007(6) 0.0051(7)
N3' 0.0357(9) 0.0331(9) 0.0285(9) -0.0008(7) 0.0015(7) 0.0102(7)
N4' 0.0378(9) 0.0316(9) 0.0293(9) -0.0015(7) 0.0004(7) 0.0097(7)
N5' 0.0283(8) 0.0252(8) 0.0305(8) 0.0019(6) 0.0027(7) 0.0013(6)
O1A 0.027(3) 0.041(3) 0.027(3) 0.010(2) 0.003(3) 0.001(2)
O2A 0.061(3) 0.043(2) 0.044(2) -0.005(2) 0.006(2) 0.006(2)
N1A 0.040(6) 0.025(4) 0.045(6) -0.015(3) 0.014(4) -0.021(3)
N2A 0.038(2) 0.032(2) 0.045(2) -0.0045(17) 0.014(2) -0.0071(16)
N3A 0.038(4) 0.029(3) 0.045(5) 0.005(3) 0.009(3) 0.006(4)
N4A 0.043(3) 0.041(3) 0.056(4) 0.001(3) 0.024(3) 0.001(3)
N5A 0.031(2) 0.052(3) 0.035(3) -0.002(2) 0.0119(19) -0.0067(19)
C1A 0.036(2) 0.040(2) 0.034(2) -0.004(2) 0.018(2) -0.012(2)
C2A 0.031(2) 0.034(2) 0.031(2) -0.004(2) 0.012(2) -0.0096(19)
C3A 0.034(6) 0.049(6) 0.031(6) -0.001(6) 0.014(4) -0.005(6)
C4A 0.037(2) 0.050(3) 0.032(2) -0.0069(19) 0.0145(18) -0.0155(19)
C5A 0.048(3) 0.053(3) 0.034(3) -0.015(2) 0.019(2) -0.024(2)
C6A 0.043(4) 0.035(4) 0.040(4) -0.004(3) 0.020(3) -0.011(3)
C7A 0.051(3) 0.033(2) 0.061(3) -0.009(2) 0.021(3) 0.001(2)
O1B 0.0298(19) 0.044(2) 0.034(2) -0.008(2) -0.0007(16) 0.002(2)
O2B 0.063(7) 0.053(8) 0.058(5) 0.007(4) 0.003(4) 0.013(4)
N1B 0.029(4) 0.060(7) 0.044(5) 0.035(4) 0.019(3) 0.020(3)
N2B 0.033(2) 0.059(3) 0.0283(19) 0.0054(18) 0.0026(16) -0.0012(19)
N3B 0.057(9) 0.126(11) 0.075(9) 0.001(8) 0.008(7) -0.007(8)
N4B 0.034(2) 0.059(3) 0.040(3) 0.010(2) 0.012(2) 0.010(2)
N5B 0.031(2) 0.040(3) 0.030(2) -0.0040(19) 0.0077(17) -0.0014(18)
C1B 0.0215(19) 0.037(3) 0.028(2) 0.003(2) 0.0068(17) -0.0058(19)
C2B 0.0255(19) 0.033(2) 0.027(2) -0.0040(17) 0.0089(16) -0.0078(17)
C3B 0.026(6) 0.055(7) 0.043(7) 0.024(5) 0.015(5) 0.012(4)
C4B 0.033(2) 0.031(2) 0.038(2) -0.0026(17) 0.0144(18) -0.0078(17)
C5B 0.039(3) 0.037(3) 0.034(2) -0.006(2) 0.014(2) -0.014(2)
C6B 0.027(3) 0.053(4) 0.024(3) 0.000(3) 0.004(2) -0.013(3)
C7B 0.032(2) 0.043(3) 0.034(3) 0.007(2) 0.012(2) 0.007(2)

loop_
_atom_type_symbol
_atom_type_description
_atom_type_scat_dispersion_real
_atom_type_scat_dispersion_imag
_atom_type_scat_source
C C 0.0033 0.0016 'International Tables Vol C Tables 4.2.6.8 and 6.1.1.4'
H H 0.0000 0.0000 'International Tables Vol C Tables 4.2.6.8 and 6.1.1.4'
N N 0.0061 0.0033 'International Tables Vol C Tables 4.2.6.8 and 6.1.1.4'
O O 0.0106 0.0060 'International Tables Vol C Tables 4.2.6.8 and 6.1.1.4'

loop_
_geom_angle_atom_site_label_1
_geom_angle_atom_site_label_2
_geom_angle_atom_site_label_3
_geom_angle
C7 N1 N2 107.42(15)
C7 N1 C1 131.19(15)
N2 N1 C1 121.34(14)
N3 N2 N1 106.36(14)
N2 N3 N4 111.73(15)
C7 N4 N3 104.79(16)
O1 N5 O2 124.02(16)
O1 N5 C3 118.47(15)
O2 N5 C3 117.51(15)
C2 C1 C6 121.75(16)
C2 C1 N1 117.95(15)
C6 C1 N1 120.28(16)
C3 C2 C1 116.97(16)
C3 C2 H2 121.5
C1 C2 H2 121.5
C2 C3 C4 123.93(16)
C2 C3 N5 117.39(15)
C4 C3 N5 118.67(16)
C3 C4 C5 117.79(17)
C3 C4 H4 121.1
C5 C4 H4 121.1
C4 C5 C6 120.49(17)
C4 C5 H5 119.8
C6 C5 H5 119.8
C1 C6 C5 119.06(16)
C1 C6 H6 120.5
C5 C6 H6 120.5
N4 C7 N1 109.70(17)
N4 C7 H7 125.2
N1 C7 H7 125.2
C2' C1' C6' 121.47(16)
C2' C1' N1' 119.13(15)
C6' C1' N1' 119.39(16)
C3' C2' C1' 117.25(16)
C3' C2' H2' 121.4
C1' C2' H2' 121.4
C2' C3' C4' 123.17(17)
C2' C3' N5' 118.12(15)
C4' C3' N5' 118.72(16)
C3' C4' C5' 117.73(17)
C3' C4' H4' 121.1
C5' C4' H4' 121.1
C6' C5' C4' 121.13(17)
C6' C5' H5' 119.4
C4' C5' H5' 119.4
C5' C6' C1' 119.24(17)
C5' C6' H6' 120.4
C1' C6' H6' 120.4
N4' C7' N1' 109.26(16)
N4' C7' H7' 125.4
N1' C7' H7' 125.4
C7' N1' N2' 107.53(15)
C7' N1' C1' 131.16(15)
N2' N1' C1' 121.31(15)
N3' N2' N1' 106.55(15)
N2' N3' N4' 110.65(15)
C7' N4' N3' 106.01(16)
O2' N5' O1' 123.91(16)
O2' N5' C3' 118.41(16)
O1' N5' C3' 117.67(15)
C7A N1A C1A 135.2(7)
C7A N1A N2A 104.6(8)
C1A N1A N2A 119.5(8)
N4A N2A N1A 106.2(6)
C7A N3A N4A 105.7(16)
N2A N4A N3A 111.4(11)
O1A N5A O2A 125.6(7)
O1A N5A C3A 123.3(8)
O2A N5A C3A 110.9(8)
C2A C1A N1A 120.6(6)
C2A C1A C6A 121.4(6)
N1A C1A C6A 118.0(6)
C3A C2A C1A 121.1(10)
C3A C2A H2A 119.5
C1A C2A H2A 119.5
C2A C3A N5A 129.2(12)
C2A C3A C4A 123.1(18)
N5A C3A C4A 107.3(14)
C5A C4A C3A 114.3(10)
C5A C4A H4A 122.9
C3A C4A H4A 122.9
C4A C5A C6A 120.9(5)
C4A C5A H5A 119.5
C6A C5A H5A 119.5
C5A C6A C1A 119.2(6)
C5A C6A H6A 120.4
C1A C6A H6A 120.4
N3A C7A N1A 111.9(11)
N3A C7A H7A 124.1
N1A C7A H7A 124.1
N2B N1B C7B 110.1(15)
N2B N1B C1B 127.9(14)
C7B N1B C1B 121.6(13)
N1B N2B N3B 111.8(13)
N2B N3B N4B 105.7(12)
C7B N4B N3B 106.3(10)
O1B N5B O2B 122.3(11)
O1B N5B C3B 117.5(7)
O2B N5B C3B 120.2(12)
C6B C1B C2B 121.7(5)
C6B C1B N1B 115.2(8)
C2B C1B N1B 123.0(8)
C3B C2B C1B 118.0(7)
C3B C2B H2B 121.0
C1B C2B H2B 121.0
C2B C3B N5B 120.3(11)
C2B C3B C4B 120.7(10)
N5B C3B C4B 118.8(9)
C5B C4B C3B 118.6(6)
C5B C4B H4B 120.7
C3B C4B H4B 120.7
C6B C5B C4B 121.3(5)
C6B C5B H5B 119.3
C4B C5B H5B 119.3
C5B C6B C1B 119.4(5)
C5B C6B H6B 120.3
C1B C6B H6B 120.3
N4B C7B N1B 105.5(10)
N4B C7B H7B 127.2
N1B C7B H7B 127.2

loop_
_geom_bond_atom_site_label_1
_geom_bond_atom_site_label_2
_geom_bond_distance
O1 N5 1.224(2)
O2 N5 1.233(2)
N1 C7 1.341(2)
N1 N2 1.358(2)
N1 C1 1.432(2)
N2 N3 1.280(2)
N3 N4 1.365(2)
N4 C7 1.311(2)
N5 C3 1.476(2)
C1 C2 1.383(2)
C1 C6 1.389(2)
C2 C3 1.377(2)
C2 H2 0.9500
C3 C4 1.379(2)
C4 C5 1.387(3)
C4 H4 0.9500
C5 C6 1.397(3)
C5 H5 0.9500
C6 H6 0.9500
C7 H7 0.9500
O1' N5' 1.224(2)
O2' N5' 1.219(2)
C1' C2' 1.388(2)
C1' C6' 1.393(2)
C1' N1' 1.426(2)
C2' C3' 1.384(2)
C2' H2' 0.9500
C3' C4' 1.388(2)
C3' N5' 1.473(2)
C4' C5' 1.389(3)
C4' H4' 0.9500
C5' C6' 1.381(3)
C5' H5' 0.9500
C6' H6' 0.9500
C7' N4' 1.308(2)
C7' N1' 1.348(2)
C7' H7' 0.9500
N1' N2' 1.363(2)
N2' N3' 1.294(2)
N3' N4' 1.369(2)
O1A N5A 1.162(10)
O2A N5A 1.200(6)
N1A C7A 1.350(12)
N1A C1A 1.381(13)
N1A N2A 1.424(10)
N2A N4A 1.291(8)
N3A C7A 1.29(2)
N3A N4A 1.37(2)
N5A C3A 1.50(3)
C1A C2A 1.371(7)
C1A C6A 1.391(8)
C2A C3A 1.22(2)
C2A H2A 0.9500
C3A C4A 1.537(15)
C4A C5A 1.377(7)
C4A H4A 0.9500
C5A C6A 1.387(8)
C5A H5A 0.9500
C6A H6A 0.9500
C7A H7A 0.9500
O1B N5B 1.236(6)
O2B N5B 1.25(2)
N1B N2B 1.244(18)
N1B C7B 1.420(18)
N1B C1B 1.46(2)
N2B N3B 1.326(18)
N3B N4B 1.447(19)
N4B C7B 1.341(7)
N5B C3B 1.420(14)
C1B C6B 1.390(9)
C1B C2B 1.396(6)
C2B C3B 1.395(14)
C2B H2B 0.9500
C3B C4B 1.422(15)
C4B C5B 1.387(7)
C4B H4B 0.9500
C5B C6B 1.377(8)
C5B H5B 0.9500
C6B H6B 0.9500
C7B H7B 0.9500

loop_
_geom_torsion_atom_site_label_1
_geom_torsion_atom_site_label_2
_geom_torsion_atom_site_label_3
_geom_torsion_atom_site_label_4
_geom_torsion
C7 N1 N2 N3 0.4(2)
C1 N1 N2 N3 -177.30(15)
N1 N2 N3 N4 -0.5(2)
N2 N3 N4 C7 0.4(2)
C7 N1 C1 C2 177.24(19)
N2 N1 C1 C2 -5.6(2)
C7 N1 C1 C6 -4.5(3)
N2 N1 C1 C6 172.63(16)
C6 C1 C2 C3 1.3(3)
N1 C1 C2 C3 179.51(15)
C1 C2 C3 C4 -0.5(3)
C1 C2 C3 N5 -179.39(15)
O1 N5 C3 C2 -174.95(17)
O2 N5 C3 C2 5.3(2)
O1 N5 C3 C4 6.1(3)
O2 N5 C3 C4 -173.64(17)
C2 C3 C4 C5 -0.3(3)
N5 C3 C4 C5 178.57(17)
C3 C4 C5 C6 0.4(3)
C2 C1 C6 C5 -1.3(3)
N1 C1 C6 C5 -179.44(16)
C4 C5 C6 C1 0.4(3)
N3 N4 C7 N1 -0.1(2)
N2 N1 C7 N4 -0.2(2)
C1 N1 C7 N4 177.25(17)
C6' C1' C2' C3' 1.1(3)
N1' C1' C2' C3' -179.49(15)
C1' C2' C3' C4' -0.2(3)
C1' C2' C3' N5' 179.67(16)
C2' C3' C4' C5' -0.9(3)
N5' C3' C4' C5' 179.25(16)
C3' C4' C5' C6' 1.1(3)
C4' C5' C6' C1' -0.3(3)
C2' C1' C6' C5' -0.9(3)
N1' C1' C6' C5' 179.71(16)
N4' C7' N1' N2' 0.4(2)
N4' C7' N1' C1' -179.76(17)
C2' C1' N1' C7' 13.5(3)
C6' C1' N1' C7' -167.02(19)
C2' C1' N1' N2' -166.58(16)
C6' C1' N1' N2' 12.9(2)
C7' N1' N2' N3' -0.5(2)
C1' N1' N2' N3' 179.61(16)
N1' N2' N3' N4' 0.5(2)
N1' C7' N4' N3' -0.1(2)
N2' N3' N4' C7' -0.2(2)
C2' C3' N5' O2' -176.27(18)
C4' C3' N5' O2' 3.6(3)
C2' C3' N5' O1' 4.6(3)
C4' C3' N5' O1' -175.55(17)
C7A N1A N2A N4A -4.0(9)
C1A N1A N2A N4A -175.4(8)
N1A N2A N4A N3A 1.7(11)
C7A N3A N4A N2A 1.4(15)
C7A N1A C1A C2A -159.4(11)
N2A N1A C1A C2A 8.8(13)
C7A N1A C1A C6A 21.9(17)
N2A N1A C1A C6A -170.0(7)
N1A C1A C2A C3A -175.7(14)
C6A C1A C2A C3A 3.1(13)
C1A C2A C3A N5A -176.2(13)
C1A C2A C3A C4A -4(2)
O1A N5A C3A C2A -172.5(16)
O2A N5A C3A C2A 3(2)
O1A N5A C3A C4A 14.8(17)
O2A N5A C3A C4A -169.8(8)
C2A C3A C4A C5A 3(2)
N5A C3A C4A C5A 176.6(8)
C3A C4A C5A C6A -0.7(11)
C4A C5A C6A C1A -0.5(7)
C2A C1A C6A C5A -0.5(7)
N1A C1A C6A C5A 178.3(7)
N4A N3A C7A N1A -4.2(16)
C1A N1A C7A N3A 174.5(15)
N2A N1A C7A N3A 5.1(14)
C7B N1B N2B N3B 6.5(17)
C1B N1B N2B N3B 179.8(15)
N1B N2B N3B N4B -6.5(16)
N2B N3B N4B C7B 3.8(13)
N2B N1B C1B C6B 21(2)
C7B N1B C1B C6B -166.7(11)
N2B N1B C1B C2B -161.2(13)
C7B N1B C1B C2B 11.4(19)
C6B C1B C2B C3B 4.1(9)
N1B C1B C2B C3B -174.0(12)
C1B C2B C3B N5B 178.5(8)
C1B C2B C3B C4B -6.0(15)
O1B N5B C3B C2B 4.4(15)
O2B N5B C3B C2B -171.8(13)
O1B N5B C3B C4B -171.2(8)
O2B N5B C3B C4B 12.6(18)
C2B C3B C4B C5B 4.1(15)
N5B C3B C4B C5B 179.7(8)
C3B C4B C5B C6B -0.1(10)
C4B C5B C6B C1B -1.8(9)
C2B C1B C6B C5B -0.2(8)
N1B C1B C6B C5B 178.0(9)
N3B N4B C7B N1B -0.3(12)
N2B N1B C7B N4B -3.7(15)
C1B N1B C7B N4B -177.5(12)
